data_7111423
loop_
_publ_author_name
'Hu, Xile'
'Castro-Rodriguez, Ingrid'
'Meyer, Karsten'

_publ_section_title
;
 Synthesis and characterization of electron-rich nickel tris-carbene
 complexes
;
_journal_issue 19
_journal_name_full 'Chemical Communications'
_journal_page_first 2164
_journal_page_last 2165
_journal_paper_doi 10.1039/b409241d
_journal_year 2004
_chemical_formula_sum 'C27 H45 N7 Ni'
_chemical_formula_weight 526.41
_chemical_name_systematic
;
?
;
_space_group_IT_number 198
_symmetry_cell_setting cubic
_symmetry_space_group_name_Hall 'P 2ac 2ab 3'
_symmetry_space_group_name_H-M 'P 21 3'
_atom_sites_solution_hydrogens geom
_atom_sites_solution_primary direct
_atom_sites_solution_secondary difmap
_audit_creation_method SHELXL-97
_cell_angle_alpha 90.00
_cell_angle_beta 90.00
_cell_angle_gamma 90.00
_cell_formula_units_Z 4
_cell_length_a 14.0195(3)
_cell_length_b 14.0195(3)
_cell_length_c 14.0195(3)
_cell_measurement_reflns_used 7062
_cell_measurement_temperature 100(2)
_cell_measurement_theta_max 27.46
_cell_measurement_theta_min 2.52
_cell_volume 2755.48(10)
_computing_cell_refinement 'Bruker Smart'
_computing_data_collection 'Bruker Smart'
_computing_data_reduction 'Bruker Smart'
_computing_molecular_graphics 'Bruker Shelxtl'
_computing_publication_material 'Bruker Shelxtl'
_computing_structure_refinement 'SHELXL-97 (Sheldrick, 1997)'
_computing_structure_solution 'SHELXS-97 (Sheldrick, 1990)'
_diffrn_ambient_temperature 100(2)
_diffrn_measured_fraction_theta_full 1.000
_diffrn_measured_fraction_theta_max 1.000
_diffrn_measurement_device_type 'CCD area detector'
_diffrn_measurement_method 'phi and omega scans'
_diffrn_radiation_monochromator graphite
_diffrn_radiation_source 'fine-focus sealed tube'
_diffrn_radiation_type MoK\a
_diffrn_radiation_wavelength 0.71073
_diffrn_reflns_av_R_equivalents 0.0227
_diffrn_reflns_av_sigmaI/netI 0.0131
_diffrn_reflns_limit_h_max 17
_diffrn_reflns_limit_h_min -9
_diffrn_reflns_limit_k_max 18
_diffrn_reflns_limit_k_min -18
_diffrn_reflns_limit_l_max 18
_diffrn_reflns_limit_l_min -17
_diffrn_reflns_number 17469
_diffrn_reflns_theta_full 27.46
_diffrn_reflns_theta_max 27.46
_diffrn_reflns_theta_min 2.05
_exptl_absorpt_coefficient_mu 0.732
_exptl_absorpt_correction_T_max 1.000
_exptl_absorpt_correction_T_min 0.917
_exptl_absorpt_correction_type multi-scan
_exptl_absorpt_process_details SADABS
_exptl_crystal_colour 'Deep Red'
_exptl_crystal_density_diffrn 1.269
_exptl_crystal_density_meas 0
_exptl_crystal_density_method 'not measured'
_exptl_crystal_description Block
_exptl_crystal_F_000 1136
_exptl_crystal_size_max 0.26
_exptl_crystal_size_mid 0.22
_exptl_crystal_size_min 0.20
_refine_diff_density_max 0.360
_refine_diff_density_min -0.123
_refine_diff_density_rms 0.048
_refine_ls_abs_structure_details 'Flack H D (1983), Acta Cryst. A39, 876-881'
_refine_ls_abs_structure_Flack 0.005(10)
_refine_ls_extinction_method none
_refine_ls_goodness_of_fit_ref 1.113
_refine_ls_hydrogen_treatment mixed
_refine_ls_matrix_type full
_refine_ls_number_parameters 166
_refine_ls_number_reflns 2123
_refine_ls_number_restraints 0
_refine_ls_restrained_S_all 1.113
_refine_ls_R_factor_all 0.0229
_refine_ls_R_factor_gt 0.0225
_refine_ls_shift/su_max 0.001
_refine_ls_shift/su_mean 0.000
_refine_ls_structure_factor_coef Fsqd
_refine_ls_weighting_details 'calc w=1/[\s^2^(Fo^2^)+(0.0386P)^2^+0.2153P] where P=(Fo^2^+2Fc^2^)/3'
_refine_ls_weighting_scheme calc
_refine_ls_wR_factor_gt 0.0555
_refine_ls_wR_factor_ref 0.0557
_reflns_number_gt 2096
_reflns_number_total 2123
_reflns_threshold_expression >2sigma(I)
_cod_data_source_file b409241dsup1.cif
_cod_data_source_block xile32
_cod_depositor_comments
;
The following automatic conversions were performed:

'_symmetry_cell_setting' value 'Cubic' changed to 'cubic' according
to /home/saulius/struct/CIF-dictionaries/cif_core.dic dictionary
named 'cif_core.dic' version 2.4.2 from
2011-04-26.

'_exptl_absorpt_correction_type' value 'Multi-Scan'
changed to 'multi-scan' according to
/home/saulius/struct/CIF-dictionaries/cif_core.dic dictionary named
'cif_core.dic' version 2.4.2 from 2011-04-26.

Automatic conversion script
Id: cif_fix_values 1891 2012-01-12 08:04:46Z andrius 
;
_cod_original_sg_symbol_H-M P2(1)3
_cod_database_code 7111423

loop_
_symmetry_equiv_pos_as_xyz
'x, y, z'
'-x+1/2, -y, z+1/2'
'-x, y+1/2, -z+1/2'
'x+1/2, -y+1/2, -z'
'z, x, y'
'z+1/2, -x+1/2, -y'
'-z+1/2, -x, y+1/2'
'-z, x+1/2, -y+1/2'
'y, z, x'
'-y, z+1/2, -x+1/2'
'y+1/2, -z+1/2, -x'
'-y+1/2, -z, x+1/2'

loop_
_atom_site_label
_atom_site_type_symbol
_atom_site_fract_x
_atom_site_fract_y
_atom_site_fract_z
_atom_site_U_iso_or_equiv
_atom_site_adp_type
_atom_site_occupancy
_atom_site_symmetry_multiplicity
_atom_site_calc_flag
_atom_site_refinement_flags
Ni1 Ni 0.311583(10) 0.188417(10) 0.811583(10) 0.01367(8) Uani 1 3 d S
N1 N 0.44348(8) 0.05652(8) 0.94348(8) 0.0203(4) Uani 1 3 d S
N2 N 0.29371(7) 0.20979(8) 1.01406(7) 0.0171(2) Uani 1 1 d .
N3 N 0.28584(7) 0.35149(8) 0.95454(8) 0.0170(2) Uani 1 1 d .
C1 C 0.39349(10) 0.06328(10) 1.03397(9) 0.0225(3) Uani 1 1 d .
C2 C 0.29360(9) 0.10682(9) 1.02736(9) 0.0192(3) Uani 1 1 d .
C3 C 0.29064(8) 0.25592(9) 0.92652(9) 0.0152(2) Uani 1 1 d .
C4 C 0.29649(9) 0.27275(10) 1.09019(9) 0.0200(3) Uani 1 1 d .
C5 C 0.29166(9) 0.36132(10) 1.05318(9) 0.0203(3) Uani 1 1 d .
C6 C 0.29384(9) 0.43329(9) 0.88758(9) 0.0187(2) Uani 1 1 d .
C7 C 0.26164(11) 0.52496(10) 0.93688(12) 0.0276(3) Uani 1 1 d .
C8 C 0.39810(10) 0.44243(10) 0.85567(11) 0.0245(3) Uani 1 1 d .
C9 C 0.23004(11) 0.41502(10) 0.80178(11) 0.0261(3) Uani 1 1 d .
H1A H 0.3837(13) -0.0036(13) 1.0613(14) 0.031(5) Uiso 1 1 d .
H1B H 0.4280(11) 0.0984(11) 1.0762(11) 0.012(3) Uiso 1 1 d .
H2A H 0.2595(11) 0.0808(11) 0.9752(11) 0.011(3) Uiso 1 1 d .
H2B H 0.2615(12) 0.0945(12) 1.0866(13) 0.019(4) Uiso 1 1 d .
H4 H 0.3000(12) 0.2486(11) 1.1519(12) 0.019(4) Uiso 1 1 d .
H5 H 0.2909(13) 0.4210(14) 1.0809(14) 0.035(5) Uiso 1 1 d .
H7A H 0.3076(15) 0.5442(14) 0.9911(14) 0.035(5) Uiso 1 1 d .
H7B H 0.2628(12) 0.5729(13) 0.8893(13) 0.024(4) Uiso 1 1 d .
H7C H 0.2009(14) 0.5205(12) 0.9618(13) 0.029(4) Uiso 1 1 d .
H8A H 0.4134(12) 0.3852(12) 0.8225(12) 0.020(4) Uiso 1 1 d .
H8B H 0.4379(13) 0.4528(13) 0.9082(14) 0.029(5) Uiso 1 1 d .
H8C H 0.4070(13) 0.4973(13) 0.8095(15) 0.032(4) Uiso 1 1 d .
H9A H 0.2368(14) 0.4637(15) 0.7614(15) 0.037(5) Uiso 1 1 d .
H9B H 0.2510(13) 0.3600(13) 0.7709(12) 0.022(4) Uiso 1 1 d .
H9C H 0.1637(13) 0.4107(12) 0.8209(13) 0.026(4) Uiso 1 1 d .

loop_
_atom_site_aniso_label
_atom_site_aniso_U_11
_atom_site_aniso_U_22
_atom_site_aniso_U_33
_atom_site_aniso_U_23
_atom_site_aniso_U_13
_atom_site_aniso_U_12
Ni1 0.01367(8) 0.01367(8) 0.01367(8) 0.00009(5) -0.00009(5) 0.00009(5)
N1 0.0203(4) 0.0203(4) 0.0203(4) 0.0016(4) -0.0016(4) 0.0016(4)
N2 0.0162(5) 0.0193(5) 0.0158(5) -0.0006(4) 0.0004(4) -0.0008(4)
N3 0.0145(5) 0.0180(5) 0.0185(5) -0.0018(4) 0.0011(4) -0.0004(4)
C1 0.0263(6) 0.0232(6) 0.0181(6) 0.0043(5) -0.0030(5) 0.0020(5)
C2 0.0216(6) 0.0196(6) 0.0165(6) 0.0030(4) 0.0010(5) -0.0022(5)
C3 0.0115(5) 0.0164(5) 0.0176(5) 0.0009(4) 0.0008(4) -0.0011(4)
C4 0.0167(6) 0.0267(6) 0.0165(6) -0.0024(5) 0.0002(5) -0.0030(5)
C5 0.0168(6) 0.0239(6) 0.0202(6) -0.0073(5) 0.0008(5) -0.0010(5)
C6 0.0177(6) 0.0138(5) 0.0247(6) -0.0003(4) 0.0035(5) -0.0001(4)
C7 0.0303(8) 0.0167(6) 0.0357(8) -0.0031(6) 0.0114(6) 0.0014(5)
C8 0.0204(6) 0.0194(6) 0.0336(8) 0.0024(6) 0.0073(6) -0.0016(5)
C9 0.0306(7) 0.0187(6) 0.0291(7) 0.0042(6) -0.0052(6) 0.0039(5)

loop_
_atom_type_symbol
_atom_type_description
_atom_type_scat_dispersion_real
_atom_type_scat_dispersion_imag
_atom_type_scat_source
C C 0.0033 0.0016 'International Tables Vol C Tables 4.2.6.8 and 6.1.1.4'
H H 0.0000 0.0000 'International Tables Vol C Tables 4.2.6.8 and 6.1.1.4'
N N 0.0061 0.0033 'International Tables Vol C Tables 4.2.6.8 and 6.1.1.4'
Ni Ni 0.3393 1.1124 'International Tables Vol C Tables 4.2.6.8 and 6.1.1.4'

loop_
_geom_angle_atom_site_label_1
_geom_angle_atom_site_label_2
_geom_angle_atom_site_label_3
_geom_angle
_geom_angle_site_symmetry_1
_geom_angle_site_symmetry_3
C3 Ni1 C3 118.731(14) . 12_565
C3 Ni1 C3 118.732(15) . 6_456
C3 Ni1 C3 118.734(15) 12_565 6_456
C1 N1 C1 116.55(5) . 12_565
C1 N1 C1 116.55(5) . 6_456
C1 N1 C1 116.55(5) 12_565 6_456
C4 N2 C3 112.65(11) . .
C4 N2 C2 122.22(11) . .
C3 N2 C2 125.13(11) . .
C5 N3 C3 111.79(11) . .
C5 N3 C6 123.13(11) . .
C3 N3 C6 123.95(10) . .
N1 C1 C2 114.51(12) . .
N1 C1 H1A 109.4(11) . .
C2 C1 H1A 105.4(11) . .
N1 C1 H1B 110.3(10) . .
C2 C1 H1B 108.1(10) . .
H1A C1 H1B 108.9(15) . .
N2 C2 C1 113.72(11) . .
N2 C2 H2A 106.5(9) . .
C1 C2 H2A 110.7(9) . .
N2 C2 H2B 106.9(10) . .
C1 C2 H2B 107.7(10) . .
H2A C2 H2B 111.3(13) . .
N2 C3 N3 101.52(10) . .
N2 C3 Ni1 121.02(9) . .
N3 C3 Ni1 136.58(9) . .
C5 C4 N2 106.80(11) . .
C5 C4 H4 134.1(10) . .
N2 C4 H4 119.1(10) . .
C4 C5 N3 107.11(11) . .
C4 C5 H5 132.4(12) . .
N3 C5 H5 120.5(12) . .
N3 C6 C9 108.98(10) . .
N3 C6 C7 109.94(10) . .
C9 C6 C7 109.02(12) . .
N3 C6 C8 108.69(10) . .
C9 C6 C8 110.12(12) . .
C7 C6 C8 110.08(11) . .
C6 C7 H7A 111.6(11) . .
C6 C7 H7B 105.9(11) . .
H7A C7 H7B 108.8(15) . .
C6 C7 H7C 112.8(11) . .
H7A C7 H7C 108.4(15) . .
H7B C7 H7C 109.3(15) . .
C6 C8 H8A 106.7(10) . .
C6 C8 H8B 110.6(12) . .
H8A C8 H8B 112.4(14) . .
C6 C8 H8C 111.5(10) . .
H8A C8 H8C 107.4(14) . .
H8B C8 H8C 108.1(16) . .
C6 C9 H9A 108.1(13) . .
C6 C9 H9B 108.8(11) . .
H9A C9 H9B 107.7(16) . .
C6 C9 H9C 110.9(11) . .
H9A C9 H9C 109.0(16) . .
H9B C9 H9C 112.3(15) . .

loop_
_geom_bond_atom_site_label_1
_geom_bond_atom_site_label_2
_geom_bond_distance
_geom_bond_site_symmetry_2
Ni1 C3 1.8917(12) .
Ni1 C3 1.8917(12) 12_565
Ni1 C3 1.8918(12) 6_456
N1 C1 1.4524(14) .
N1 C1 1.4524(14) 12_565
N1 C1 1.4524(14) 6_456
N2 C4 1.3856(16) .
N2 C3 1.3879(16) .
N2 C2 1.4556(16) .
N3 C5 1.3921(16) .
N3 C3 1.3978(16) .
N3 C6 1.4864(16) .
C1 C2 1.5305(18) .
C1 H1A 1.022(19) .
C1 H1B 0.910(16) .
C2 H2A 0.947(17) .
C2 H2B 0.960(18) .
C4 C5 1.348(2) .
C4 H4 0.931(17) .
C5 H5 0.92(2) .
C6 C9 1.5206(19) .
C6 C7 1.5274(17) .
C6 C8 1.5339(17) .
C7 H7A 1.03(2) .
C7 H7B 0.947(18) .
C7 H7C 0.922(19) .
C8 H8A 0.952(17) .
C8 H8B 0.935(19) .
C8 H8C 1.01(2) .
C9 H9A 0.89(2) .
C9 H9B 0.932(18) .
C9 H9C 0.970(19) .
